data_2220271
loop_
_publ_author_name
'Yamaguchi, Toshiki'
'Masaoka, Shigeyuki'
'Sakai, Ken'

_publ_section_title
;Diaqua(1,4,7,10,13-pentaoxacyclopentadecane)iron(II)
 bis(\m-<i>cis</i>-1,2-dicyano-1,2-ethylenedithiolato)bis[(<i>cis</i>-1,2-dicyano-1,2-ethylenedithiolato)ferrate(III)]
 1,4,7,10,13-pentaoxacyclopentadecane disolvate
;
_journal_coeditor_code LH2727
_journal_issue 12
_journal_name_full 'Acta Crystallographica Section E'
_journal_page_first m1557
_journal_page_last m1558
_journal_paper_doi 10.1107/S1600536808036805
_journal_volume 64
_journal_year 2008
_chemical_formula_analytical 'C46 H64 Fe3 N8 O17 S8'
_chemical_formula_iupac '[Fe (C10 H20 O5) (H2 O)2] [Fe2 (C4 N2 S2)4], 2C10 H20 O5'
_chemical_formula_moiety 'C10 H24 Fe O7 2+, C16 Fe2 N8 2- S8, 2(C10 H20 O5)'
_chemical_formula_structural 'C46 H64 Fe3 N8 O17 S8'
_chemical_formula_sum 'C46 H64 Fe3 N8 O17 S8'
_chemical_formula_weight 1425.08
_chemical_name_systematic
;
Diaqua(1,4,7,10,13-pentaoxacyclopentadecane)iron(II)
bis(\m-<i>cis</i>-1,2-dicyano-1,2-ethylenedithiolato)bis[(<i>cis</i>-
1,2-dicyano-1,2-ethylenedithiolato)ferrate(III)]
1,4,7,10,13-pentaoxacyclopentadecane disolvate
;
_space_group_IT_number 14
_symmetry_cell_setting monoclinic
_symmetry_space_group_name_Hall '-P 2ybc'
_symmetry_space_group_name_H-M 'P 1 21/c 1'
_atom_sites_solution_hydrogens geom
_atom_sites_solution_primary direct
_atom_sites_solution_secondary difmap
_cell_angle_alpha 90.00
_cell_angle_beta 91.600(4)
_cell_angle_gamma 90.00
_cell_formula_units_Z 4
_cell_length_a 13.376(4)
_cell_length_b 15.739(4)
_cell_length_c 30.069(8)
_cell_measurement_reflns_used 9808
_cell_measurement_temperature 100(2)
_cell_measurement_theta_max 27.51
_cell_measurement_theta_min 2.39
_cell_volume 6328(3)
_computing_cell_refinement 'SAINT (Bruker, 2007)'
_computing_data_collection 'APEX2 (Bruker, 2007)'
_computing_data_reduction 'SAINT (Bruker, 2007)'
_computing_molecular_graphics 'KENX (Sakai, 2004)'
_computing_publication_material
;
SHELXL97 (Sheldrick, 2008), TEXSAN (Molecular Structure Corporation,
2001),
KENX (Sakai, 2004) and ORTEPII (Johnson, 1976)
;
_computing_structure_refinement 'SHELXL97 (Sheldrick, 2008)'
_computing_structure_solution 'SHELXS97 (Sheldrick, 2008)'
_diffrn_ambient_temperature 100(2)
_diffrn_measured_fraction_theta_full 0.991
_diffrn_measured_fraction_theta_max 0.991
_diffrn_measurement_device 'Bruker SMART APEX CCD area-detector'
_diffrn_measurement_method '\f and \w'
_diffrn_radiation_monochromator graphite
_diffrn_radiation_source 'rotating anode with a mirror focusing unit'
_diffrn_radiation_type MoK\a
_diffrn_radiation_wavelength 0.71073
_diffrn_reflns_av_R_equivalents 0.0555
_diffrn_reflns_av_sigmaI/netI 0.0453
_diffrn_reflns_limit_h_max 17
_diffrn_reflns_limit_h_min -17
_diffrn_reflns_limit_k_max 20
_diffrn_reflns_limit_k_min -20
_diffrn_reflns_limit_l_max 38
_diffrn_reflns_limit_l_min -38
_diffrn_reflns_number 68765
_diffrn_reflns_theta_full 27.10
_diffrn_reflns_theta_max 27.10
_diffrn_reflns_theta_min 2.07
_diffrn_standards_decay_% 0
_diffrn_standards_number 0
_exptl_absorpt_coefficient_mu 1.012
_exptl_absorpt_correction_T_max 0.960
_exptl_absorpt_correction_T_min 0.742
_exptl_absorpt_correction_type multi-scan
_exptl_absorpt_process_details '(SADABS; Sheldrick, 1996)'
_exptl_crystal_colour black
_exptl_crystal_density_diffrn 1.496
_exptl_crystal_density_method 'not measured'
_exptl_crystal_description needles
_exptl_crystal_F_000 2952
_exptl_crystal_size_max 0.198
_exptl_crystal_size_mid 0.046
_exptl_crystal_size_min 0.040
_refine_diff_density_max 0.549
_refine_diff_density_min -0.339
_refine_ls_goodness_of_fit_ref 1.038
_refine_ls_hydrogen_treatment mixed
_refine_ls_matrix_type full
_refine_ls_number_parameters 755
_refine_ls_number_reflns 13837
_refine_ls_number_restraints 0
_refine_ls_restrained_S_all 1.038
_refine_ls_R_factor_all 0.0587
_refine_ls_R_factor_gt 0.0363
_refine_ls_shift/su_max 0.001
_refine_ls_shift/su_mean 0.000
_refine_ls_structure_factor_coef Fsqd
_refine_ls_weighting_details 'calc w=1/[\s^2^(Fo^2^)+(0.0267P)^2^+3.2078P] where P=(Fo^2^+2Fc^2^)/3'
_refine_ls_weighting_scheme calc
_refine_ls_wR_factor_gt 0.0661
_refine_ls_wR_factor_ref 0.0729
_reflns_number_gt 10591
_reflns_number_total 13837
_reflns_threshold_expression I>2\s(I)
_cod_data_source_file lh2727.cif
_cod_data_source_block I
_cod_depositor_comments
;
The following automatic conversions were performed:
'_symmetry_cell_setting' value 'Monoclinic' changed to 'monoclinic'
according to '/home/saulius/struct/CIF-dictionaries/cif_core.dic'
dictionary named 'cif_core.dic' version 2.4.1 from 2010-06-29.

Automatic conversion script
Id: cif_fix_enum 1527 2010-12-29 10:47:43Z saulius 

The following automatic conversions were performed:

'_symmetry_cell_setting' value 'Monoclinic' changed to 'monoclinic'
according to /home/saulius/struct/CIF-dictionaries/cif_core.dic
dictionary named 'cif_core.dic' version 2.4.1 from 2010-06-29.

Automatic conversion script
Id: cif_fix_values 1715 2011-07-08 13:25:40Z adriana 
;
_cod_original_sg_symbol_H-M 'P 21/c'
_cod_database_code 2220271
_cod_database_fobs_code 2220271

loop_
_symmetry_equiv_pos_as_xyz
'x, y, z'
'-x, y+1/2, -z+1/2'
'-x, -y, -z'
'x, -y-1/2, z-1/2'

loop_
_atom_site_type_symbol
_atom_site_label
_atom_site_fract_x
_atom_site_fract_y
_atom_site_fract_z
_atom_site_U_iso_or_equiv
_atom_site_adp_type
_atom_site_calc_flag
_atom_site_refinement_flags
_atom_site_occupancy
Fe Fe1 0.59954(2) 0.527018(19) 0.027212(10) 0.01380(7) Uani d . 1
Fe Fe2 0.08164(2) 0.559112(19) 0.015272(11) 0.01436(7) Uani d . 1
Fe Fe3 0.22188(2) 0.081610(19) 0.160542(10) 0.01279(7) Uani d . 1
S S1 0.65583(4) 0.39842(4) 0.045857(19) 0.01683(12) Uani d . 1
S S2 0.57986(4) 0.48479(3) -0.043795(18) 0.01451(11) Uani d . 1
S S3 0.64623(4) 0.56941(4) 0.095356(19) 0.01793(12) Uani d . 1
S S4 0.62207(4) 0.65871(4) 0.001767(19) 0.01773(12) Uani d . 1
S S5 0.16136(4) 0.47243(3) 0.062681(19) 0.01600(12) Uani d . 1
S S6 0.11068(4) 0.66775(3) 0.061957(19) 0.01783(12) Uani d . 1
S S7 0.07146(4) 0.65027(3) -0.041804(19) 0.01742(12) Uani d . 1
S S8 0.09565(4) 0.45117(3) -0.032270(18) 0.01515(11) Uani d . 1
O O1 0.19270(11) 0.12133(10) 0.08849(5) 0.0193(3) Uani d . 1
O O2 0.27147(11) -0.02428(10) 0.11811(5) 0.0197(3) Uani d . 1
O O3 0.23720(13) -0.03008(10) 0.20354(5) 0.0270(4) Uani d . 1
O O4 0.19983(11) 0.12270(10) 0.23080(5) 0.0196(3) Uani d . 1
O O5 0.20035(11) 0.22228(10) 0.15824(5) 0.0206(4) Uani d . 1
O O6 0.37295(12) 0.10924(12) 0.17086(6) 0.0191(4) Uani d . 1
O O7 0.07301(12) 0.05129(12) 0.15570(6) 0.0207(4) Uani d . 1
O O8 0.44831(11) 0.21480(10) 0.10820(5) 0.0200(3) Uani d . 1
O O9 0.57976(11) 0.07865(10) 0.13190(5) 0.0218(4) Uani d . 1
O O10 0.51901(11) 0.00073(10) 0.21446(5) 0.0218(4) Uani d . 1
O O11 0.49149(11) 0.15375(10) 0.26444(6) 0.0244(4) Uani d . 1
O O12 0.48824(12) 0.28340(10) 0.19532(5) 0.0240(4) Uani d . 1
O O13 -0.07486(11) 0.12746(10) 0.10257(5) 0.0215(4) Uani d . 1
O O14 -0.01589(12) -0.03072(10) 0.05980(5) 0.0236(4) Uani d . 1
O O15 -0.01408(12) -0.14420(10) 0.13565(5) 0.0248(4) Uani d . 1
O O16 0.00158(11) -0.05479(10) 0.21969(5) 0.0208(4) Uani d . 1
O O17 -0.14297(12) 0.06099(10) 0.18609(6) 0.0240(4) Uani d . 1
N N1 0.70216(15) 0.18374(13) 0.00039(7) 0.0255(5) Uani d . 1
N N2 0.59855(15) 0.29093(13) -0.11533(7) 0.0262(5) Uani d . 1
N N3 0.69081(15) 0.76836(13) 0.16152(7) 0.0254(5) Uani d . 1
N N4 0.66447(19) 0.88016(14) 0.04131(7) 0.0365(6) Uani d . 1
N N5 0.25737(15) 0.45610(13) 0.17831(7) 0.0275(5) Uani d . 1
N N6 0.18424(16) 0.70649(13) 0.18215(7) 0.0273(5) Uani d . 1
N N7 0.07441(17) 0.65303(14) -0.16666(7) 0.0315(5) Uani d . 1
N N8 0.09250(16) 0.40171(13) -0.15397(7) 0.0285(5) Uani d . 1
C C1 0.64947(15) 0.34198(14) -0.00380(8) 0.0164(5) Uani d . 1
C C2 0.67963(16) 0.25395(15) -0.00215(7) 0.0188(5) Uani d . 1
C C3 0.61651(15) 0.37748(14) -0.04274(7) 0.0154(5) Uani d . 1
C C4 0.60718(16) 0.32967(14) -0.08322(8) 0.0175(5) Uani d . 1
C C5 0.65634(16) 0.67935(14) 0.09037(7) 0.0171(5) Uani d . 1
C C6 0.67553(16) 0.72830(15) 0.13001(8) 0.0197(5) Uani d . 1
C C7 0.64611(16) 0.71784(14) 0.05002(8) 0.0178(5) Uani d . 1
C C8 0.65594(18) 0.80839(16) 0.04549(8) 0.0237(5) Uani d . 1
C C9 0.18064(15) 0.53441(14) 0.10999(7) 0.0164(5) Uani d . 1
C C10 0.22371(16) 0.49240(14) 0.14840(8) 0.0186(5) Uani d . 1
C C11 0.15743(16) 0.61876(14) 0.11004(7) 0.0177(5) Uani d . 1
C C12 0.17233(17) 0.66872(14) 0.14981(8) 0.0193(5) Uani d . 1
C C13 0.08089(15) 0.58501(14) -0.08816(7) 0.0165(5) Uani d . 1
C C14 0.07722(17) 0.62397(15) -0.13157(8) 0.0208(5) Uani d . 1
C C15 0.09045(15) 0.49926(14) -0.08495(7) 0.0159(5) Uani d . 1
C C16 0.09320(16) 0.44502(15) -0.12327(8) 0.0184(5) Uani d . 1
C C17 0.24863(18) 0.07096(16) 0.05811(8) 0.0253(6) Uani d . 1
H H5 0.3201 0.0875 0.0594 0.030 Uiso calc R 1
H H6 0.2224 0.0788 0.0273 0.030 Uiso calc R 1
C C18 0.23663(18) -0.01932(16) 0.07239(8) 0.0265(6) Uani d . 1
H H7 0.1655 -0.0365 0.0697 0.032 Uiso calc R 1
H H8 0.2765 -0.0574 0.0536 0.032 Uiso calc R 1
C C19 0.25546(18) -0.10670(15) 0.13776(9) 0.0265(6) Uani d . 1
H H9 0.2941 -0.1506 0.1221 0.032 Uiso calc R 1
H H10 0.1837 -0.1220 0.1357 0.032 Uiso calc R 1
C C20 0.29009(17) -0.10070(15) 0.18559(8) 0.0243(5) Uani d . 1
H H11 0.2742 -0.1536 0.2018 0.029 Uiso calc R 1
H H12 0.3632 -0.0910 0.1878 0.029 Uiso calc R 1
C C21 0.23440(18) -0.01912(16) 0.25106(8) 0.0260(6) Uani d . 1
H H13 0.2840 -0.0569 0.2660 0.031 Uiso calc R 1
H H14 0.1672 -0.0338 0.2617 0.031 Uiso calc R 1
C C22 0.25811(17) 0.07187(16) 0.26164(8) 0.0233(5) Uani d . 1
H H15 0.2404 0.0853 0.2926 0.028 Uiso calc R 1
H H16 0.3303 0.0830 0.2583 0.028 Uiso calc R 1
C C23 0.21768(19) 0.21235(15) 0.23597(9) 0.0274(6) Uani d . 1
H H17 0.2900 0.2250 0.2342 0.033 Uiso calc R 1
H H18 0.1941 0.2323 0.2651 0.033 Uiso calc R 1
C C24 0.16045(19) 0.25483(15) 0.19884(8) 0.0275(6) Uani d . 1
H H19 0.0883 0.2415 0.2004 0.033 Uiso calc R 1
H H20 0.1691 0.3172 0.2005 0.033 Uiso calc R 1
C C25 0.14642(18) 0.25152(15) 0.11908(8) 0.0251(6) Uani d . 1
H H21 0.1497 0.3142 0.1169 0.030 Uiso calc R 1
H H22 0.0754 0.2342 0.1199 0.030 Uiso calc R 1
C C26 0.19651(18) 0.21083(15) 0.08030(8) 0.0245(6) Uani d . 1
H H23 0.1606 0.2251 0.0521 0.029 Uiso calc R 1
H H24 0.2667 0.2303 0.0786 0.029 Uiso calc R 1
C C27 0.52881(17) 0.18696(16) 0.08105(8) 0.0242(5) Uani d . 1
H H25 0.5908 0.2182 0.0895 0.029 Uiso calc R 1
H H26 0.5124 0.1989 0.0494 0.029 Uiso calc R 1
C C28 0.54479(18) 0.09321(16) 0.08753(8) 0.0256(5) Uani d . 1
H H27 0.4812 0.0624 0.0819 0.031 Uiso calc R 1
H H28 0.5945 0.0721 0.0664 0.031 Uiso calc R 1
C C29 0.58859(19) -0.00964(15) 0.14211(9) 0.0290(6) Uani d . 1
H H29 0.6440 -0.0349 0.1254 0.035 Uiso calc R 1
H H30 0.5260 -0.0395 0.1333 0.035 Uiso calc R 1
C C30 0.60860(18) -0.01933(16) 0.19102(9) 0.0280(6) Uani d . 1
H H31 0.6295 -0.0784 0.1978 0.034 Uiso calc R 1
H H32 0.6634 0.0193 0.2008 0.034 Uiso calc R 1
C C31 0.53724(18) 0.00910(16) 0.26145(8) 0.0264(6) Uani d . 1
H H33 0.5888 -0.0327 0.2711 0.032 Uiso calc R 1
H H34 0.4750 -0.0044 0.2771 0.032 Uiso calc R 1
C C32 0.57162(18) 0.09675(16) 0.27461(9) 0.0301(6) Uani d . 1
H H35 0.5890 0.0986 0.3068 0.036 Uiso calc R 1
H H36 0.6315 0.1128 0.2579 0.036 Uiso calc R 1
C C33 0.51659(18) 0.24121(15) 0.27080(8) 0.0252(5) Uani d . 1
H H37 0.5648 0.2462 0.2962 0.030 Uiso calc R 1
H H38 0.4555 0.2730 0.2784 0.030 Uiso calc R 1
C C34 0.56127(18) 0.28076(16) 0.23036(8) 0.0261(6) Uani d . 1
H H39 0.5845 0.3390 0.2375 0.031 Uiso calc R 1
H H40 0.6196 0.2470 0.2211 0.031 Uiso calc R 1
C C35 0.52417(19) 0.32257(16) 0.15643(8) 0.0260(6) Uani d . 1
H H41 0.5910 0.2999 0.1496 0.031 Uiso calc R 1
H H42 0.5300 0.3847 0.1610 0.031 Uiso calc R 1
C C36 0.45148(18) 0.30401(15) 0.11875(8) 0.0232(5) Uani d . 1
H H43 0.3839 0.3231 0.1269 0.028 Uiso calc R 1
H H44 0.4710 0.3364 0.0921 0.028 Uiso calc R 1
C C37 -0.07617(18) 0.11119(15) 0.05578(8) 0.0244(5) Uani d . 1
H H45 -0.0103 0.1266 0.0439 0.029 Uiso calc R 1
H H46 -0.1272 0.1479 0.0410 0.029 Uiso calc R 1
C C38 -0.09861(18) 0.01978(16) 0.04446(9) 0.0275(6) Uani d . 1
H H47 -0.1604 0.0014 0.0590 0.033 Uiso calc R 1
H H48 -0.1086 0.0132 0.0119 0.033 Uiso calc R 1
C C39 -0.03454(19) -0.12009(15) 0.05793(8) 0.0267(6) Uani d . 1
H H49 0.0296 -0.1501 0.0538 0.032 Uiso calc R 1
H H50 -0.0786 -0.1324 0.0317 0.032 Uiso calc R 1
C C40 -0.08261(18) -0.15415(16) 0.09902(8) 0.0265(6) Uani d . 1
H H51 -0.1451 -0.1226 0.1046 0.032 Uiso calc R 1
H H52 -0.0994 -0.2150 0.0949 0.032 Uiso calc R 1
C C41 -0.05309(18) -0.17727(15) 0.17582(8) 0.0249(5) Uani d . 1
H H53 -0.0521 -0.2402 0.1752 0.030 Uiso calc R 1
H H54 -0.1231 -0.1584 0.1791 0.030 Uiso calc R 1
C C42 0.01075(17) -0.14521(14) 0.21404(8) 0.0225(5) Uani d . 1
H H55 -0.0091 -0.1741 0.2417 0.027 Uiso calc R 1
H H56 0.0815 -0.1595 0.2089 0.027 Uiso calc R 1
C C43 -0.08396(18) -0.02924(16) 0.24395(8) 0.0273(6) Uani d . 1
H H57 -0.0690 -0.0331 0.2763 0.033 Uiso calc R 1
H H58 -0.1411 -0.0672 0.2367 0.033 Uiso calc R 1
C C44 -0.10995(19) 0.06062(16) 0.23150(8) 0.0272(6) Uani d . 1
H H59 -0.1635 0.0821 0.2506 0.033 Uiso calc R 1
H H60 -0.0506 0.0977 0.2356 0.033 Uiso calc R 1
C C45 -0.16276(19) 0.14463(16) 0.16992(9) 0.0300(6) Uani d . 1
H H61 -0.1076 0.1833 0.1792 0.036 Uiso calc R 1
H H62 -0.2256 0.1663 0.1823 0.036 Uiso calc R 1
C C46 -0.17198(17) 0.14146(16) 0.12004(9) 0.0279(6) Uani d . 1
H H63 -0.2177 0.0949 0.1107 0.033 Uiso calc R 1
H H64 -0.1999 0.1957 0.1085 0.033 Uiso calc R 1
H H4 0.049(2) 0.0167(18) 0.1723(9) 0.033(8) Uiso d . 1
H H3 0.035(2) 0.0648(18) 0.1378(10) 0.035(9) Uiso d . 1
H H2 0.409(2) 0.0815(19) 0.1842(10) 0.037(9) Uiso d . 1
H H1 0.399(2) 0.1409(19) 0.1551(10) 0.041(10) Uiso d . 1

loop_
_atom_site_aniso_label
_atom_site_aniso_U_11
_atom_site_aniso_U_22
_atom_site_aniso_U_33
_atom_site_aniso_U_12
_atom_site_aniso_U_13
_atom_site_aniso_U_23
Fe1 0.01341(15) 0.01369(16) 0.01430(17) 0.00033(12) 0.00008(12) -0.00119(13)
Fe2 0.01444(15) 0.01257(16) 0.01611(17) 0.00023(12) 0.00095(12) -0.00028(13)
Fe3 0.01362(15) 0.01173(16) 0.01300(17) 0.00013(12) -0.00025(12) -0.00072(12)
S1 0.0191(3) 0.0155(3) 0.0158(3) 0.0029(2) -0.0008(2) -0.0010(2)
S2 0.0140(2) 0.0144(3) 0.0152(3) 0.0007(2) 0.0008(2) -0.0009(2)
S3 0.0214(3) 0.0159(3) 0.0163(3) 0.0000(2) -0.0032(2) -0.0003(2)
S4 0.0228(3) 0.0159(3) 0.0145(3) -0.0029(2) 0.0004(2) -0.0008(2)
S5 0.0164(3) 0.0136(3) 0.0180(3) 0.0012(2) -0.0013(2) -0.0015(2)
S6 0.0212(3) 0.0131(3) 0.0192(3) -0.0005(2) 0.0000(2) -0.0008(2)
S7 0.0203(3) 0.0134(3) 0.0186(3) 0.0008(2) 0.0008(2) -0.0001(2)
S8 0.0156(3) 0.0132(3) 0.0167(3) 0.0005(2) 0.0017(2) 0.0000(2)
O1 0.0208(8) 0.0205(9) 0.0166(9) -0.0025(6) 0.0017(6) 0.0023(7)
O2 0.0197(8) 0.0178(8) 0.0215(9) 0.0014(6) -0.0026(7) -0.0053(7)
O3 0.0410(10) 0.0182(9) 0.0214(10) 0.0067(7) -0.0031(8) 0.0036(7)
O4 0.0199(8) 0.0226(9) 0.0162(9) 0.0002(7) -0.0019(6) -0.0023(7)
O5 0.0245(8) 0.0148(8) 0.0223(9) 0.0025(6) -0.0028(7) -0.0008(7)
O6 0.0145(8) 0.0197(9) 0.0231(10) -0.0012(7) -0.0006(7) 0.0048(8)
O7 0.0144(8) 0.0258(10) 0.0218(10) -0.0038(7) -0.0025(7) 0.0086(8)
O8 0.0184(8) 0.0218(9) 0.0198(9) -0.0009(6) 0.0026(7) -0.0002(7)
O9 0.0225(8) 0.0185(9) 0.0243(9) 0.0013(7) -0.0003(7) -0.0012(7)
O10 0.0181(8) 0.0227(9) 0.0244(9) 0.0002(7) -0.0027(7) 0.0017(7)
O11 0.0221(8) 0.0206(9) 0.0302(10) -0.0007(7) -0.0068(7) 0.0013(7)
O12 0.0249(9) 0.0296(10) 0.0174(9) -0.0071(7) -0.0028(7) 0.0021(7)
O13 0.0162(8) 0.0246(9) 0.0236(9) -0.0002(7) -0.0012(7) 0.0020(7)
O14 0.0240(9) 0.0213(9) 0.0249(10) -0.0017(7) -0.0060(7) 0.0018(7)
O15 0.0244(9) 0.0274(10) 0.0225(10) -0.0070(7) -0.0017(7) 0.0017(7)
O16 0.0192(8) 0.0203(9) 0.0232(9) -0.0007(7) 0.0045(7) 0.0017(7)
O17 0.0240(9) 0.0218(9) 0.0264(10) 0.0007(7) 0.0042(7) 0.0007(7)
N1 0.0302(11) 0.0200(11) 0.0264(12) 0.0057(9) 0.0026(9) -0.0006(9)
N2 0.0280(11) 0.0267(12) 0.0238(12) 0.0058(9) -0.0014(9) -0.0058(10)
N3 0.0285(11) 0.0254(12) 0.0222(12) -0.0046(9) -0.0010(9) -0.0026(9)
N4 0.0644(17) 0.0216(13) 0.0237(13) -0.0103(11) 0.0075(11) -0.0019(10)
N5 0.0281(11) 0.0271(12) 0.0270(12) -0.0027(9) -0.0071(9) 0.0010(10)
N6 0.0383(12) 0.0194(11) 0.0240(12) -0.0025(9) -0.0009(10) -0.0031(9)
N7 0.0469(14) 0.0255(12) 0.0220(13) 0.0032(10) -0.0016(10) 0.0027(10)
N8 0.0339(12) 0.0273(12) 0.0245(12) -0.0063(9) 0.0067(9) -0.0048(10)
C1 0.0131(10) 0.0155(11) 0.0207(13) 0.0008(9) 0.0011(9) -0.0022(9)
C2 0.0168(11) 0.0238(13) 0.0159(12) 0.0007(9) 0.0022(9) -0.0022(10)
C3 0.0119(10) 0.0147(11) 0.0199(12) 0.0001(8) 0.0044(9) -0.0035(9)
C4 0.0158(11) 0.0155(12) 0.0212(13) 0.0037(9) 0.0019(9) 0.0008(10)
C5 0.0148(11) 0.0177(12) 0.0188(12) -0.0014(9) 0.0012(9) -0.0023(9)
C6 0.0180(11) 0.0210(12) 0.0201(13) -0.0015(9) 0.0003(9) 0.0023(10)
C7 0.0170(11) 0.0180(12) 0.0184(12) -0.0032(9) 0.0019(9) -0.0038(10)
C8 0.0313(13) 0.0243(14) 0.0158(13) -0.0064(10) 0.0043(10) -0.0024(10)
C9 0.0137(10) 0.0187(12) 0.0167(12) -0.0020(9) 0.0004(9) -0.0016(9)
C10 0.0181(11) 0.0168(12) 0.0210(13) -0.0032(9) -0.0005(10) -0.0041(10)
C11 0.0153(11) 0.0187(12) 0.0190(12) -0.0040(9) 0.0014(9) -0.0009(10)
C12 0.0213(12) 0.0143(12) 0.0224(14) -0.0015(9) 0.0013(10) 0.0029(10)
C13 0.0126(10) 0.0189(12) 0.0180(12) 0.0003(9) 0.0009(9) 0.0009(9)
C14 0.0219(12) 0.0177(12) 0.0228(14) 0.0024(9) 0.0011(10) -0.0034(10)
C15 0.0136(10) 0.0185(12) 0.0157(12) -0.0002(9) 0.0015(9) 0.0005(9)
C16 0.0163(11) 0.0204(12) 0.0187(13) -0.0008(9) 0.0030(9) 0.0040(10)
C17 0.0206(12) 0.0409(16) 0.0145(13) -0.0036(11) -0.0001(10) -0.0028(11)
C18 0.0263(13) 0.0321(15) 0.0209(14) 0.0024(11) -0.0012(10) -0.0128(11)
C19 0.0261(13) 0.0138(12) 0.0395(16) 0.0032(10) -0.0035(11) -0.0047(11)
C20 0.0198(12) 0.0149(12) 0.0378(16) 0.0006(9) -0.0051(10) 0.0051(11)
C21 0.0259(13) 0.0328(15) 0.0189(13) -0.0038(11) -0.0051(10) 0.0103(11)
C22 0.0194(12) 0.0345(15) 0.0158(13) 0.0006(10) -0.0024(9) 0.0034(11)
C23 0.0318(14) 0.0231(13) 0.0273(15) 0.0018(11) -0.0010(11) -0.0126(11)
C24 0.0333(14) 0.0181(13) 0.0312(15) 0.0049(10) 0.0015(11) -0.0086(11)
C25 0.0268(13) 0.0158(12) 0.0321(15) -0.0002(10) -0.0084(11) 0.0076(11)
C26 0.0267(13) 0.0238(13) 0.0225(14) -0.0069(10) -0.0068(10) 0.0111(11)
C27 0.0211(12) 0.0324(14) 0.0194(13) 0.0003(10) 0.0035(10) -0.0004(11)
C28 0.0234(12) 0.0305(14) 0.0231(14) 0.0020(10) 0.0020(10) -0.0059(11)
C29 0.0285(13) 0.0206(13) 0.0383(16) 0.0032(10) 0.0071(12) -0.0037(11)
C30 0.0225(12) 0.0206(13) 0.0411(17) 0.0049(10) 0.0029(11) 0.0044(12)
C31 0.0260(13) 0.0272(14) 0.0256(15) 0.0016(10) -0.0069(11) 0.0041(11)
C32 0.0251(13) 0.0325(15) 0.0320(16) 0.0021(11) -0.0110(11) -0.0024(12)
C33 0.0298(13) 0.0253(14) 0.0202(13) -0.0028(10) -0.0036(10) -0.0038(11)
C34 0.0246(13) 0.0291(14) 0.0243(14) -0.0073(10) -0.0064(10) -0.0012(11)
C35 0.0322(14) 0.0237(13) 0.0220(14) -0.0107(11) 0.0006(11) -0.0002(11)
C36 0.0287(13) 0.0189(12) 0.0219(13) -0.0007(10) 0.0004(10) 0.0034(10)
C37 0.0232(12) 0.0255(13) 0.0241(14) -0.0008(10) -0.0048(10) 0.0052(11)
C38 0.0249(13) 0.0317(15) 0.0253(14) -0.0018(11) -0.0090(11) 0.0006(11)
C39 0.0329(14) 0.0252(14) 0.0217(14) -0.0023(11) -0.0038(11) -0.0045(11)
C40 0.0289(13) 0.0231(13) 0.0273(15) -0.0067(10) -0.0062(11) -0.0016(11)
C41 0.0281(13) 0.0194(13) 0.0273(14) -0.0072(10) 0.0024(11) 0.0021(10)
C42 0.0232(12) 0.0201(13) 0.0243(14) -0.0007(10) 0.0021(10) 0.0056(10)
C43 0.0250(13) 0.0327(15) 0.0246(14) 0.0003(11) 0.0083(10) 0.0037(11)
C44 0.0297(14) 0.0296(14) 0.0228(14) 0.0028(11) 0.0082(11) -0.0017(11)
C45 0.0285(14) 0.0230(14) 0.0390(17) 0.0059(11) 0.0090(12) 0.0027(12)
C46 0.0187(12) 0.0265(14) 0.0386(16) 0.0044(10) 0.0023(11) 0.0075(12)

loop_
_atom_type_symbol
_atom_type_description
_atom_type_scat_dispersion_real
_atom_type_scat_dispersion_imag
_atom_type_scat_source
C C 0.0033 0.0016 'International Tables Vol C Tables 4.2.6.8 and 6.1.1.4'
H H 0.0000 0.0000 'International Tables Vol C Tables 4.2.6.8 and 6.1.1.4'
N N 0.0061 0.0033 'International Tables Vol C Tables 4.2.6.8 and 6.1.1.4'
O O 0.0106 0.0060 'International Tables Vol C Tables 4.2.6.8 and 6.1.1.4'
S S 0.1246 0.1234 'International Tables Vol C Tables 4.2.6.8 and 6.1.1.4'
Fe Fe 0.3463 0.8444 'International Tables Vol C Tables 4.2.6.8 and 6.1.1.4'

loop_
_geom_angle_atom_site_label_1
_geom_angle_atom_site_label_2
_geom_angle_atom_site_label_3
_geom_angle_site_symmetry_3
_geom_angle
S1 Fe1 S3 . 87.51(3)
S1 Fe1 S4 . 151.95(3)
S3 Fe1 S4 . 90.01(3)
S1 Fe1 S2 . 90.01(3)
S3 Fe1 S2 . 170.42(3)
S4 Fe1 S2 . 87.84(3)
S1 Fe1 S2 3_665 101.79(2)
S3 Fe1 S2 3_665 94.92(2)
S4 Fe1 S2 3_665 106.26(2)
S2 Fe1 S2 3_665 94.64(2)
S5 Fe2 S8 . 84.05(3)
S5 Fe2 S7 . 154.50(3)
S8 Fe2 S7 . 90.07(3)
S5 Fe2 S6 . 89.71(3)
S8 Fe2 S6 . 165.16(3)
S7 Fe2 S6 . 89.83(3)
S5 Fe2 S8 3_565 106.02(3)
S8 Fe2 S8 3_565 100.53(2)
S7 Fe2 S8 3_565 99.45(2)
S6 Fe2 S8 3_565 94.12(2)
O7 Fe3 O6 . 175.32(8)
O7 Fe3 O3 . 85.97(7)
O6 Fe3 O3 . 90.30(7)
O7 Fe3 O2 . 95.17(6)
O6 Fe3 O2 . 86.44(6)
O3 Fe3 O2 . 73.20(6)
O7 Fe3 O5 . 96.00(7)
O6 Fe3 O5 . 85.49(7)
O3 Fe3 O5 . 145.53(6)
O2 Fe3 O5 . 140.31(6)
O7 Fe3 O4 . 88.91(7)
O6 Fe3 O4 . 87.24(6)
O3 Fe3 O4 . 71.75(6)
O2 Fe3 O4 . 144.31(6)
O5 Fe3 O4 . 73.88(6)
O7 Fe3 O1 . 81.72(7)
O6 Fe3 O1 . 102.96(7)
O3 Fe3 O1 . 142.47(6)
O2 Fe3 O1 . 72.80(6)
O5 Fe3 O1 . 71.34(6)
O4 Fe3 O1 . 142.68(6)
C1 S1 Fe1 . 103.91(8)
C3 S2 Fe1 . 104.00(8)
C3 S2 Fe1 3_665 101.30(7)
Fe1 S2 Fe1 3_665 85.36(2)
C5 S3 Fe1 . 103.81(8)
C7 S4 Fe1 . 103.51(8)
C9 S5 Fe2 . 103.76(8)
C11 S6 Fe2 . 103.57(8)
C13 S7 Fe2 . 103.41(8)
C15 S8 Fe2 . 104.36(8)
C15 S8 Fe2 3_565 101.71(7)
Fe2 S8 Fe2 3_565 79.47(2)
C26 O1 C17 . 114.36(18)
C26 O1 Fe3 . 115.32(13)
C17 O1 Fe3 . 112.03(13)
C18 O2 C19 . 113.03(17)
C18 O2 Fe3 . 114.53(13)
C19 O2 Fe3 . 112.99(14)
C20 O3 C21 . 119.59(18)
C20 O3 Fe3 . 116.11(14)
C21 O3 Fe3 . 119.02(14)
C22 O4 C23 . 112.99(17)
C22 O4 Fe3 . 111.40(13)
C23 O4 Fe3 . 111.10(14)
C25 O5 C24 . 113.00(18)
C25 O5 Fe3 . 113.80(13)
C24 O5 Fe3 . 112.14(13)
Fe3 O6 H2 . 124(2)
Fe3 O6 H1 . 120(2)
H2 O6 H1 . 113(3)
Fe3 O7 H4 . 121.0(19)
Fe3 O7 H3 . 128(2)
H4 O7 H3 . 111(3)
C27 O8 C36 . 113.86(17)
C28 O9 C29 . 112.48(18)
C31 O10 C30 . 112.41(18)
C32 O11 C33 . 113.93(18)
C34 O12 C35 . 112.55(18)
C37 O13 C46 . 113.73(18)
C38 O14 C39 . 113.71(18)
C40 O15 C41 . 111.87(17)
C43 O16 C42 . 114.19(17)
C44 O17 C45 . 112.39(18)
C3 C1 C2 . 120.5(2)
C3 C1 S1 . 122.47(17)
C2 C1 S1 . 117.02(17)
N1 C2 C1 . 177.9(3)
C1 C3 C4 . 122.3(2)
C1 C3 S2 . 119.58(17)
C4 C3 S2 . 118.11(17)
N2 C4 C3 . 179.0(3)
C7 C5 C6 . 120.8(2)
C7 C5 S3 . 120.88(17)
C6 C5 S3 . 118.28(17)
N3 C6 C5 . 179.2(3)
C5 C7 C8 . 121.3(2)
C5 C7 S4 . 121.04(18)
C8 C7 S4 . 117.69(17)
N4 C8 C7 . 179.0(3)
C11 C9 C10 . 122.2(2)
C11 C9 S5 . 121.24(17)
C10 C9 S5 . 116.52(17)
N5 C10 C9 . 177.5(2)
C9 C11 C12 . 120.4(2)
C9 C11 S6 . 120.49(17)
C12 C11 S6 . 119.10(17)
N6 C12 C11 . 178.1(2)
C15 C13 C14 . 119.2(2)
C15 C13 S7 . 122.57(18)
C14 C13 S7 . 118.24(17)
N7 C14 C13 . 178.3(3)
C13 C15 C16 . 122.6(2)
C13 C15 S8 . 119.59(17)
C16 C15 S8 . 117.83(17)
N8 C16 C15 . 178.1(2)
O1 C17 C18 . 106.28(19)
O2 C18 C17 . 106.92(18)
O2 C19 C20 . 106.86(18)
O3 C20 C19 . 105.52(18)
O3 C21 C22 . 108.28(19)
O4 C22 C21 . 106.68(18)
O4 C23 C24 . 106.14(19)
O5 C24 C23 . 106.27(19)
O5 C25 C26 . 105.92(18)
O1 C26 C25 . 105.49(18)
O8 C27 C28 . 109.37(19)
O9 C28 C27 . 108.80(19)
O9 C29 C30 . 108.8(2)
O10 C30 C29 . 109.27(19)
O10 C31 C32 . 112.7(2)
O11 C32 C31 . 107.37(19)
O11 C33 C34 . 112.8(2)
O12 C34 C33 . 109.38(19)
O12 C35 C36 . 108.10(19)
O8 C36 C35 . 111.76(19)
O13 C37 C38 . 113.0(2)
O14 C38 C37 . 108.11(18)
O14 C39 C40 . 113.3(2)
O15 C40 C39 . 108.38(19)
O15 C41 C42 . 108.18(18)
O16 C42 C41 . 112.00(19)
O16 C43 C44 . 108.68(19)
O17 C44 C43 . 107.9(2)
O17 C45 C46 . 108.6(2)
O13 C46 C45 . 108.75(19)
O1 C17 H5 . 110.5
C18 C17 H5 . 110.5
O1 C17 H6 . 110.5
C18 C17 H6 . 110.5
H5 C17 H6 . 108.7
O2 C18 H7 . 110.3
C17 C18 H7 . 110.3
O2 C18 H8 . 110.3
C17 C18 H8 . 110.3
H7 C18 H8 . 108.6
O2 C19 H9 . 110.3
C20 C19 H9 . 110.3
O2 C19 H10 . 110.3
C20 C19 H10 . 110.3
H9 C19 H10 . 108.6
O3 C20 H11 . 110.6
C19 C20 H11 . 110.6
O3 C20 H12 . 110.6
C19 C20 H12 . 110.6
H11 C20 H12 . 108.8
O3 C21 H13 . 110.0
C22 C21 H13 . 110.0
O3 C21 H14 . 110.0
C22 C21 H14 . 110.0
H13 C21 H14 . 108.4
O4 C22 H15 . 110.4
C21 C22 H15 . 110.4
O4 C22 H16 . 110.4
C21 C22 H16 . 110.4
H15 C22 H16 . 108.6
O4 C23 H17 . 110.5
C24 C23 H17 . 110.5
O4 C23 H18 . 110.5
C24 C23 H18 . 110.5
H17 C23 H18 . 108.7
O5 C24 H19 . 110.5
C23 C24 H19 . 110.5
O5 C24 H20 . 110.5
C23 C24 H20 . 110.5
H19 C24 H20 . 108.7
O5 C25 H21 . 110.6
C26 C25 H21 . 110.6
O5 C25 H22 . 110.6
C26 C25 H22 . 110.6
H21 C25 H22 . 108.7
O1 C26 H23 . 110.6
C25 C26 H23 . 110.6
O1 C26 H24 . 110.6
C25 C26 H24 . 110.6
H23 C26 H24 . 108.8
O8 C27 H25 . 109.8
C28 C27 H25 . 109.8
O8 C27 H26 . 109.8
C28 C27 H26 . 109.8
H25 C27 H26 . 108.2
O9 C28 H27 . 109.9
C27 C28 H27 . 109.9
O9 C28 H28 . 109.9
C27 C28 H28 . 109.9
H27 C28 H28 . 108.3
O9 C29 H29 . 109.9
C30 C29 H29 . 109.9
O9 C29 H30 . 109.9
C30 C29 H30 . 109.9
H29 C29 H30 . 108.3
O10 C30 H31 . 109.8
C29 C30 H31 . 109.8
O10 C30 H32 . 109.8
C29 C30 H32 . 109.8
H31 C30 H32 . 108.3
O10 C31 H33 . 109.1
C32 C31 H33 . 109.1
O10 C31 H34 . 109.1
C32 C31 H34 . 109.1
H33 C31 H34 . 107.8
O11 C32 H35 . 110.2
C31 C32 H35 . 110.2
O11 C32 H36 . 110.2
C31 C32 H36 . 110.2
H35 C32 H36 . 108.5
O11 C33 H37 . 109.0
C34 C33 H37 . 109.0
O11 C33 H38 . 109.0
C34 C33 H38 . 109.0
H37 C33 H38 . 107.8
O12 C34 H39 . 109.8
C33 C34 H39 . 109.8
O12 C34 H40 . 109.8
C33 C34 H40 . 109.8
H39 C34 H40 . 108.2
O12 C35 H41 . 110.1
C36 C35 H41 . 110.1
O12 C35 H42 . 110.1
C36 C35 H42 . 110.1
H41 C35 H42 . 108.4
O8 C36 H43 . 109.3
C35 C36 H43 . 109.3
O8 C36 H44 . 109.3
C35 C36 H44 . 109.3
H43 C36 H44 . 107.9
O13 C37 H45 . 109.0
C38 C37 H45 . 109.0
O13 C37 H46 . 109.0
C38 C37 H46 . 109.0
H45 C37 H46 . 107.8
O14 C38 H47 . 110.1
C37 C38 H47 . 110.1
O14 C38 H48 . 110.1
C37 C38 H48 . 110.1
H47 C38 H48 . 108.4
O14 C39 H49 . 108.9
C40 C39 H49 . 108.9
O14 C39 H50 . 108.9
C40 C39 H50 . 108.9
H49 C39 H50 . 107.7
O15 C40 H51 . 110.0
C39 C40 H51 . 110.0
O15 C40 H52 . 110.0
C39 C40 H52 . 110.0
H51 C40 H52 . 108.4
O15 C41 H53 . 110.1
C42 C41 H53 . 110.1
O15 C41 H54 . 110.1
C42 C41 H54 . 110.1
H53 C41 H54 . 108.4
O16 C42 H55 . 109.2
C41 C42 H55 . 109.2
O16 C42 H56 . 109.2
C41 C42 H56 . 109.2
H55 C42 H56 . 107.9
O16 C43 H57 . 110.0
C44 C43 H57 . 110.0
O16 C43 H58 . 110.0
C44 C43 H58 . 110.0
H57 C43 H58 . 108.3
O17 C44 H59 . 110.1
C43 C44 H59 . 110.1
O17 C44 H60 . 110.1
C43 C44 H60 . 110.1
H59 C44 H60 . 108.4
O17 C45 H61 . 110.0
C46 C45 H61 . 110.0
O17 C45 H62 . 110.0
C46 C45 H62 . 110.0
H61 C45 H62 . 108.3
O13 C46 H63 . 109.9
C45 C46 H63 . 109.9
O13 C46 H64 . 109.9
C45 C46 H64 . 109.9
H63 C46 H64 . 108.3

loop_
_geom_bond_atom_site_label_1
_geom_bond_atom_site_label_2
_geom_bond_site_symmetry_2
_geom_bond_distance
Fe1 S1 . 2.2259(8)
Fe1 S3 . 2.2276(8)
Fe1 S4 . 2.2328(8)
Fe1 S2 . 2.2447(8)
Fe1 S2 3_665 2.4715(9)
Fe2 S5 . 2.2240(7)
Fe2 S8 . 2.2316(8)
Fe2 S7 . 2.2382(8)
Fe2 S6 . 2.2394(8)
Fe2 S8 3_565 2.4452(9)
Fe3 O7 . 2.0490(17)
Fe3 O6 . 2.0818(17)
Fe3 O3 . 2.1884(17)
Fe3 O2 . 2.2120(16)
Fe3 O5 . 2.2335(16)
Fe3 O4 . 2.2367(17)
Fe3 O1 . 2.2782(16)
S1 C1 . 1.737(2)
S2 C3 . 1.759(2)
S2 Fe1 3_665 2.4715(9)
S3 C5 . 1.742(2)
S4 C7 . 1.746(2)
S5 C9 . 1.738(2)
S6 C11 . 1.739(2)
S7 C13 . 1.739(2)
S8 C15 . 1.755(2)
S8 Fe2 3_565 2.4452(9)
O1 C26 . 1.431(3)
O1 C17 . 1.435(3)
O2 C18 . 1.441(3)
O2 C19 . 1.444(3)
O3 C20 . 1.431(3)
O3 C21 . 1.441(3)
O4 C22 . 1.438(3)
O4 C23 . 1.439(3)
O5 C25 . 1.439(3)
O5 C24 . 1.440(3)
O6 H2 . 0.76(3)
O6 H1 . 0.78(3)
O7 H4 . 0.81(3)
O7 H3 . 0.76(3)
O8 C27 . 1.438(3)
O8 C36 . 1.440(3)
O9 C28 . 1.420(3)
O9 C29 . 1.427(3)
O10 C31 . 1.433(3)
O10 C30 . 1.442(3)
O11 C32 . 1.424(3)
O11 C33 . 1.429(3)
O12 C34 . 1.417(3)
O12 C35 . 1.418(3)
O13 C37 . 1.430(3)
O13 C46 . 1.432(3)
O14 C38 . 1.428(3)
O14 C39 . 1.429(3)
O15 C40 . 1.422(3)
O15 C41 . 1.428(3)
O16 C43 . 1.432(3)
O16 C42 . 1.439(3)
O17 C44 . 1.423(3)
O17 C45 . 1.426(3)
N1 C2 . 1.147(3)
N2 C4 . 1.145(3)
N3 C6 . 1.152(3)
N4 C8 . 1.143(3)
N5 C10 . 1.147(3)
N6 C12 . 1.147(3)
N7 C14 . 1.150(3)
N8 C16 . 1.147(3)
C1 C3 . 1.360(3)
C1 C2 . 1.443(3)
C3 C4 . 1.433(3)
C5 C7 . 1.360(3)
C5 C6 . 1.436(3)
C7 C8 . 1.438(3)
C9 C11 . 1.364(3)
C9 C10 . 1.437(3)
C11 C12 . 1.441(3)
C13 C15 . 1.359(3)
C13 C14 . 1.442(3)
C15 C16 . 1.435(3)
C17 C18 . 1.494(4)
C19 C20 . 1.502(3)
C21 C22 . 1.499(3)
C23 C24 . 1.494(3)
C25 C26 . 1.504(3)
C27 C28 . 1.503(3)
C29 C30 . 1.495(4)
C31 C32 . 1.504(3)
C33 C34 . 1.505(3)
C35 C36 . 1.501(3)
C37 C38 . 1.507(3)
C39 C40 . 1.507(3)
C41 C42 . 1.500(3)
C43 C44 . 1.501(3)
C45 C46 . 1.502(4)
C17 H5 . 0.9900
C17 H6 . 0.9900
C18 H7 . 0.9900
C18 H8 . 0.9900
C19 H9 . 0.9900
C19 H10 . 0.9900
C20 H11 . 0.9900
C20 H12 . 0.9900
C21 H13 . 0.9900
C21 H14 . 0.9900
C22 H15 . 0.9900
C22 H16 . 0.9900
C23 H17 . 0.9900
C23 H18 . 0.9900
C24 H19 . 0.9900
C24 H20 . 0.9900
C25 H21 . 0.9900
C25 H22 . 0.9900
C26 H23 . 0.9900
C26 H24 . 0.9900
C27 H25 . 0.9900
C27 H26 . 0.9900
C28 H27 . 0.9900
C28 H28 . 0.9900
C29 H29 . 0.9900
C29 H30 . 0.9900
C30 H31 . 0.9900
C30 H32 . 0.9900
C31 H33 . 0.9900
C31 H34 . 0.9900
C32 H35 . 0.9900
C32 H36 . 0.9900
C33 H37 . 0.9900
C33 H38 . 0.9900
C34 H39 . 0.9900
C34 H40 . 0.9900
C35 H41 . 0.9900
C35 H42 . 0.9900
C36 H43 . 0.9900
C36 H44 . 0.9900
C37 H45 . 0.9900
C37 H46 . 0.9900
C38 H47 . 0.9900
C38 H48 . 0.9900
C39 H49 . 0.9900
C39 H50 . 0.9900
C40 H51 . 0.9900
C40 H52 . 0.9900
C41 H53 . 0.9900
C41 H54 . 0.9900
C42 H55 . 0.9900
C42 H56 . 0.9900
C43 H57 . 0.9900
C43 H58 . 0.9900
C44 H59 . 0.9900
C44 H60 . 0.9900
C45 H61 . 0.9900
C45 H62 . 0.9900
C46 H63 . 0.9900
C46 H64 . 0.9900

loop_
_geom_contact_atom_site_label_1
_geom_contact_atom_site_label_2
_geom_contact_distance
_geom_contact_site_symmetry_2
C4 C11 3.371(3) 3_665
N2 C12 3.324(3) 3_665

loop_
_geom_hbond_atom_site_label_D
_geom_hbond_atom_site_label_H
_geom_hbond_atom_site_label_A
_geom_hbond_distance_DH
_geom_hbond_distance_HA
_geom_hbond_distance_DA
_geom_hbond_angle_DHA
_geom_hbond_publ_flag
O6 H1 O8 0.78(3) 1.96(3) 2.726(3) 171(3) yes
O6 H2 O10 0.76(3) 2.13(3) 2.882(2) 173(3) yes
O7 H3 O13 0.76(3) 2.04(3) 2.779(2) 164(3) yes
O7 H4 O16 0.81(3) 1.94(3) 2.740(2) 170(3) yes

loop_
_geom_torsion_atom_site_label_1
_geom_torsion_atom_site_label_2
_geom_torsion_atom_site_label_3
_geom_torsion_atom_site_label_4
_geom_torsion
C2 C1 C3 C4 1.9(3)
S1 C1 C3 C4 -177.16(16)
C2 C1 C3 S2 179.80(16)
S1 C1 C3 S2 0.7(3)
C6 C5 C7 C8 1.2(3)
S3 C5 C7 C8 -178.97(17)
C6 C5 C7 S4 -179.64(16)
S3 C5 C7 S4 0.2(3)
C10 C9 C11 C12 -2.2(3)
S5 C9 C11 C12 178.91(16)
C10 C9 C11 S6 177.08(16)
S5 C9 C11 S6 -1.8(3)
C14 C13 C15 C16 -2.5(3)
S7 C13 C15 C16 176.80(16)
C14 C13 C15 S8 179.67(16)
S7 C13 C15 S8 -1.0(3)
C26 O1 C17 C18 179.23(18)
C19 O2 C18 C17 174.47(18)
O1 C17 C18 O2 -57.2(2)
C18 O2 C19 C20 -177.03(18)
C21 O3 C20 C19 165.03(19)
O2 C19 C20 O3 54.1(2)
C20 O3 C21 C22 133.0(2)
C23 O4 C22 C21 -177.92(19)
O3 C21 C22 O4 45.8(2)
C22 O4 C23 C24 174.18(19)
C25 O5 C24 C23 174.64(19)
O4 C23 C24 O5 -60.5(2)
C24 O5 C25 C26 -179.14(18)
C17 O1 C26 C25 -172.13(18)
O5 C25 C26 O1 56.7(2)
C36 O8 C27 C28 156.54(19)
C29 O9 C28 C27 174.85(18)
O8 C27 C28 O9 -66.3(2)
C28 O9 C29 C30 -170.43(19)
C31 O10 C30 C29 -168.56(19)
O9 C29 C30 O10 71.8(2)
C30 O10 C31 C32 85.3(2)
C33 O11 C32 C31 -173.8(2)
O10 C31 C32 O11 64.8(3)
C32 O11 C33 C34 87.5(2)
C35 O12 C34 C33 178.1(2)
O11 C33 C34 O12 65.9(3)
C34 O12 C35 C36 166.9(2)
C27 O8 C36 C35 -80.4(2)
O12 C35 C36 O8 -65.5(3)
C46 O13 C37 C38 -82.9(2)
C39 O14 C38 C37 170.0(2)
O13 C37 C38 O14 -68.0(3)
C38 O14 C39 C40 -87.2(2)
C41 O15 C40 C39 -178.36(19)
O14 C39 C40 O15 -64.8(3)
C40 O15 C41 C42 -165.94(19)
C43 O16 C42 C41 82.2(2)
O15 C41 C42 O16 67.1(2)
C42 O16 C43 C44 -156.26(19)
C45 O17 C44 C43 -175.73(19)
O16 C43 C44 O17 66.8(2)
C44 O17 C45 C46 166.12(19)
C37 O13 C46 C45 171.56(19)
O17 C45 C46 O13 -71.7(2)
